data_2011726
loop_
_publ_author_name
'Allen, Paul'
'Brimble, Margaret A.'
'Turner, Peter'

_publ_section_title
;
 Polyether antibiotic CP44,161
;
_journal_issue 1
_journal_name_full 'Acta Crystallographica Section C'
_journal_page_first 95
_journal_page_last 96
_journal_paper_doi 10.1107/S0108270100013950
_journal_volume 57
_journal_year 2001
_chemical_formula_moiety 'C43 H66 O10 , H2 O'
_chemical_formula_sum 'C43 H68 O11'
_chemical_formula_weight 760.97
_chemical_name_systematic
;
 ?
;
_space_group_IT_number 19
_symmetry_cell_setting orthorhombic
_symmetry_space_group_name_Hall 'P 2ac 2ab'
_symmetry_space_group_name_H-M 'P 21 21 21'
_audit_creation_method SHELXL-97
_cell_angle_alpha 90.00
_cell_angle_beta 90.00
_cell_angle_gamma 90.00
_cell_formula_units_Z 4
_cell_length_a 12.373(2)
_cell_length_b 31.939(2)
_cell_length_c 11.064(2)
_cell_measurement_reflns_used 25
_cell_measurement_temperature 294(2)
_cell_measurement_theta_max 11.88
_cell_measurement_theta_min 8.47
_cell_volume 4372.3(11)
_computing_cell_refinement 'MSC/AFC Diffractometer Control Software'
_computing_data_collection
;MSC/AFC Diffractometer Control Software (Molecular Structure Corporation,
 1997)
;
_computing_data_reduction 'TEXSAN (Molecular Structure Corporation, 1995)'
_computing_molecular_graphics 'TEXSAN for Windows (Molecular Structure Corporation, 1997)'
_computing_structure_refinement 'SHELXL97 (Sheldrick, 1997)'
_computing_structure_solution 'SIR92 (Altomare et al., 1993)'
_diffrn_ambient_temperature 294(2)
_diffrn_measured_fraction_theta_full 1.000
_diffrn_measured_fraction_theta_max 1.000
_diffrn_measurement_device_type 'Rigaku AFC7R'
_diffrn_measurement_method \w:\q
_diffrn_radiation_monochromator graphite
_diffrn_radiation_source 'rotating anode'
_diffrn_radiation_type MoK\a
_diffrn_radiation_wavelength .71069
_diffrn_reflns_av_R_equivalents .0494
_diffrn_reflns_av_sigmaI/netI .1034
_diffrn_reflns_limit_h_max 14
_diffrn_reflns_limit_h_min -1
_diffrn_reflns_limit_k_max 37
_diffrn_reflns_limit_k_min -1
_diffrn_reflns_limit_l_max 13
_diffrn_reflns_limit_l_min -1
_diffrn_reflns_number 5472
_diffrn_reflns_theta_full 24.99
_diffrn_reflns_theta_max 24.99
_diffrn_reflns_theta_min 1.28
_diffrn_standards_decay_% .000
_diffrn_standards_interval_time 60
_diffrn_standards_number 3
_exptl_absorpt_coefficient_mu .082
_exptl_absorpt_correction_T_max .99
_exptl_absorpt_correction_T_min .97
_exptl_absorpt_correction_type analytical
_exptl_absorpt_process_details
;
  de Meulenaer & Tompa (1965).
;
_exptl_crystal_colour colourless
_exptl_crystal_density_diffrn 1.156
_exptl_crystal_density_method 'not measured'
_exptl_crystal_description plate
_exptl_crystal_F_000 1656
_exptl_crystal_size_max .340
_exptl_crystal_size_mid .320
_exptl_crystal_size_min .170
_refine_diff_density_max .139
_refine_diff_density_min -.152
_refine_ls_extinction_coef .0043(5)
_refine_ls_extinction_method 'SHELXL97 (Sheldrick, 1997)'
_refine_ls_goodness_of_fit_ref .942
_refine_ls_hydrogen_treatment mixed
_refine_ls_matrix_type full
_refine_ls_number_parameters 508
_refine_ls_number_reflns 4325
_refine_ls_number_restraints 0
_refine_ls_restrained_S_all .942
_refine_ls_R_factor_all .1518
_refine_ls_R_factor_gt .0387
_refine_ls_shift/su_max <0.001
_refine_ls_shift/su_mean .000
_refine_ls_structure_factor_coef Fsqd
_refine_ls_weighting_details 'calc w = 1/[\s^2^(Fo^2^)+(0.0590P)^2^] where P=(Fo^2^+2Fc^2^)/3'
_refine_ls_weighting_scheme calc
_refine_ls_wR_factor_ref .1258
_reflns_number_gt 2144
_reflns_number_total 4325
_reflns_threshold_expression I>2\s(I)
_cod_data_source_file na1483.cif
_cod_data_source_block CP44161
_cod_original_sg_symbol_H-M 'P 21 21 21 '
_cod_database_code 2011726
_cod_database_fobs_code 2011726

loop_
_symmetry_equiv_pos_as_xyz
'x, y, z'
'-x+1/2, -y, z+1/2'
'x+1/2, -y+1/2, -z'
'-x, y+1/2, -z+1/2'

loop_
_atom_site_label
_atom_site_fract_x
_atom_site_fract_y
_atom_site_fract_z
_atom_site_U_iso_or_equiv
_atom_site_adp_type
_atom_site_calc_flag
_atom_site_refinement_flags
_atom_site_occupancy
_atom_site_disorder_assembly
_atom_site_disorder_group
_atom_site_type_symbol
O1 .2840(3) -.06781(10) .1497(3) .0754(9) Uani d . 1 . . O
H1O .2553 -.0724 .0842 .113 Uiso calc R 1 . . H
O2 .3503(3) -.13124(11) .1172(3) .0871(11) Uani d . 1 . . O
O3 .3947(3) -.17610(11) .2989(4) .1016(12) Uani d . 1 . . O
H3O .3805 -.1710 .2280 .152 Uiso calc R 1 . . H
O4 .3378(2) .07699(10) .4618(2) .0585(7) Uani d . 1 . . O
H4O .3987 .0730 .4885 .088 Uiso calc R 1 . . H
O5 .5290(2) .11810(10) .3052(3) .0741(9) Uani d . 1 . . O
O6 .4956(2) .18001(8) .5411(2) .0572(7) Uani d . 1 . . O
O7 .5879(2) .18158(9) .7166(3) .0629(8) Uani d . 1 . . O
O8 .6581(2) .11512(9) .6746(3) .0639(8) Uani d . 1 . . O
O9 .7749(3) .04601(10) .5754(3) .0722(9) Uani d . 1 . . O
O10 .6262(3) -.01011(15) .6772(4) .1078(13) Uani d . 1 . . O
H10O .5997 .0110 .6474 .162 Uiso calc R 1 . . H
O11 .5368(3) .06064(13) .5394(4) .0898(12) Uani d . 1 . . O
H11O .584(5) .056(2) .483(6) .135 Uiso d . 1 . . H
H12O .571(5) .0827(19) .583(6) .135 Uiso d . 1 . . H
C1 .3379(3) -.10128(16) .1846(5) .0650(13) Uani d . 1 . . C
C2 .3771(3) -.10044(14) .3102(4) .0600(12) Uani d . 1 . . C
C3 .4023(4) -.13976(19) .3616(5) .0783(15) Uani d . 1 . . C
C4 .4334(5) -.1436(2) .4812(6) .0942(17) Uani d . 1 . . C
C5 .4482(4) -.1078(2) .5452(5) .1002(19) Uani d . 1 . . C
H5 .4721 -.1096 .6247 .120 Uiso calc R 1 . . H
C6 .4291(4) -.06892(19) .4960(5) .0811(14) Uani d . 1 . . C
H6 .4421 -.0452 .5425 .097 Uiso calc R 1 . . H
C7 .3907(3) -.06421(15) .3787(4) .0634(12) Uani d . 1 . . C
C8 .3739(3) -.02060(14) .3325(5) .0716(14) Uani d . 1 . . C
H8A .3858 -.0206 .2459 .086 Uiso calc R 1 . . H
H8B .4282 -.0026 .3684 .086 Uiso calc R 1 . . H
C9 .2622(3) -.00169(15) .3578(4) .0675(13) Uani d . 1 . . C
H9A .2072 -.0205 .3271 .081 Uiso calc R 1 . . H
H9B .2523 .0007 .4445 .081 Uiso calc R 1 . . H
C10 .2466(3) .04121(13) .3007(4) .0598(11) Uani d . 1 . . C
H10 .2485 .0374 .2128 .072 Uiso calc R 1 . . H
C11 .3381(3) .07082(13) .3337(4) .0558(11) Uani d . 1 . . C
H11 .4060 .0568 .3128 .067 Uiso calc R 1 . . H
C12 .3398(4) .11396(14) .2741(4) .0598(11) Uani d . 1 . . C
H12 .2774 .1303 .3012 .072 Uiso calc R 1 . . H
C13 .4445(4) .13675(14) .3075(4) .0587(11) Uani d . 1 . . C
C14 .4373(4) .18231(14) .3379(4) .0623(12) Uani d . 1 . . C
H14 .3799 .1942 .2875 .075 Uiso calc R 1 . . H
C15 .4005(4) .18652(13) .4697(4) .0588(11) Uani d . 1 . . C
H15 .3497 .1638 .4870 .071 Uiso calc R 1 . . H
C16 .3445(4) .22809(13) .4991(5) .0722(14) Uani d . 1 . . C
H16 .3906 .2511 .4714 .087 Uiso calc R 1 . . H
C17 .3304(4) .23179(15) .6342(5) .0790(14) Uani d . 1 . . C
H17A .2749 .2122 .6598 .095 Uiso calc R 1 . . H
H17B .3051 .2598 .6529 .095 Uiso calc R 1 . . H
C18 .4322(4) .22334(14) .7062(4) .0717(13) Uani d . 1 . . C
H18 .4847 .2452 .6856 .086 Uiso calc R 1 . . H
C19 .4818(3) .18079(14) .6694(4) .0589(12) Uani d . 1 . . C
C20 .4177(4) .14440(14) .7127(4) .0587(11) Uani d . 1 . . C
H20 .3514 .1392 .6760 .070 Uiso calc R 1 . . H
C21 .4486(4) .11930(16) .7988(4) .0694(13) Uani d . 1 . . C
H21 .4025 .0982 .8255 .083 Uiso calc R 1 . . H
C22 .5569(4) .12416(16) .8544(4) .0693(13) Uani d . 1 . . C
H22A .5846 .0969 .8774 .083 Uiso calc R 1 . . H
H22B .5511 .1411 .9268 .083 Uiso calc R 1 . . H
C23 .6345(4) .14472(16) .7667(4) .0642(13) Uani d . 1 . . C
C24 .7433(4) .15703(17) .8192(4) .0796(15) Uani d . 1 . . C
H24 .7650 .1353 .8768 .095 Uiso calc R 1 . . H
C25 .8166(4) .15393(17) .7098(5) .0822(15) Uani d . 1 . . C
H25A .8896 .1467 .7341 .099 Uiso calc R 1 . . H
H25B .8186 .1804 .6667 .099 Uiso calc R 1 . . H
C26 .7687(3) .11968(16) .6302(4) .0672(13) Uani d . 1 . . C
C27 .8246(4) .07725(17) .6497(5) .0750(14) Uani d . 1 . . C
H27 .9002 .0800 .6246 .090 Uiso calc R 1 . . H
C28 .8228(4) .05802(17) .7734(4) .0778(15) Uani d . 1 . . C
H28A .7534 .0624 .8122 .093 Uiso calc R 1 . . H
H28B .8792 .0697 .8241 .093 Uiso calc R 1 . . H
C29 .8423(4) .01207(18) .7504(5) .0855(16) Uani d . 1 . . C
H29A .7985 -.0050 .8039 .103 Uiso calc R 1 . . H
H29B .9178 .0051 .7628 .103 Uiso calc R 1 . . H
C30 .8097(4) .00509(17) .6178(4) .0751(14) Uani d . 1 . . C
C31 .7135(5) -.02399(16) .6043(5) .0828(15) Uani d . 1 . . C
H31 .6903 -.0236 .5197 .099 Uiso calc R 1 . . H
C32 .7369(5) -.06876(17) .6397(6) .114(2) Uani d . 1 . . C
H32A .7497 -.0702 .7252 .171 Uiso calc R 1 . . H
H32B .7998 -.0784 .5973 .171 Uiso calc R 1 . . H
H32C .6762 -.0861 .6192 .171 Uiso calc R 1 . . H
C33 .4489(7) -.1866(2) .5387(7) .154(3) Uani d . 1 . . C
H33A .4766 -.1833 .6192 .231 Uiso calc R 1 . . H
H33B .4991 -.2026 .4913 .231 Uiso calc R 1 . . H
H33C .3808 -.2009 .5418 .231 Uiso calc R 1 . . H
C34 .1345(3) .05906(17) .3331(5) .0783(15) Uani d . 1 . . C
H34A .1268 .0601 .4194 .117 Uiso calc R 1 . . H
H34B .0793 .0414 .2997 .117 Uiso calc R 1 . . H
H34C .1275 .0868 .3005 .117 Uiso calc R 1 . . H
C35 .3397(4) .11093(18) .1345(4) .0884(16) Uani d . 1 . . C
H35A .3487 .1384 .1005 .133 Uiso calc R 1 . . H
H35B .2723 .0993 .1076 .133 Uiso calc R 1 . . H
H35C .3980 .0932 .1087 .133 Uiso calc R 1 . . H
C36 .5412(4) .20660(15) .3090(4) .0786(14) Uani d . 1 . . C
H36A .5354 .2347 .3417 .094 Uiso calc R 1 . . H
H36B .6018 .1929 .3481 .094 Uiso calc R 1 . . H
C37 .5625(6) .2092(2) .1753(5) .126(3) Uani d . 1 . . C
H37A .5828 .1821 .1455 .188 Uiso calc R 1 . . H
H37B .6199 .2287 .1604 .188 Uiso calc R 1 . . H
H37C .4982 .2185 .1345 .188 Uiso calc R 1 . . H
C38 .2341(5) .23157(18) .4353(5) .1061(19) Uani d . 1 . . C
H38A .1904 .2077 .4557 .159 Uiso calc R 1 . . H
H38B .2448 .2324 .3494 .159 Uiso calc R 1 . . H
H38C .1982 .2567 .4610 .159 Uiso calc R 1 . . H
C39 .4104(5) .22621(18) .8411(5) .1009(19) Uani d . 1 . . C
H39A .3858 .2539 .8606 .151 Uiso calc R 1 . . H
H39B .4756 .2203 .8848 .151 Uiso calc R 1 . . H
H39C .3558 .2062 .8630 .151 Uiso calc R 1 . . H
C40 .7479(5) .19898(18) .8837(5) .105(2) Uani d . 1 . . C
H40A .7223 .2206 .8306 .158 Uiso calc R 1 . . H
H40B .8211 .2049 .9069 .158 Uiso calc R 1 . . H
H40C .7031 .1980 .9546 .158 Uiso calc R 1 . . H
C41 .7626(4) .13192(17) .4979(4) .0779(14) Uani d . 1 . . C
H41A .7220 .1578 .4911 .094 Uiso calc R 1 . . H
H41B .7231 .1104 .4545 .094 Uiso calc R 1 . . H
C42 .8725(5) .1379(2) .4375(5) .112(2) Uani d . 1 . . C
H42A .9148 .1574 .4836 .167 Uiso calc R 1 . . H
H42B .8623 .1486 .3572 .167 Uiso calc R 1 . . H
H42C .9094 .1115 .4336 .167 Uiso calc R 1 . . H
C43 .9039(5) -.00879(19) .5394(6) .111(2) Uani d . 1 . . C
H43A .8802 -.0115 .4572 .167 Uiso calc R 1 . . H
H43B .9304 -.0353 .5677 .167 Uiso calc R 1 . . H
H43C .9606 .0117 .5439 .167 Uiso calc R 1 . . H

loop_
_atom_site_aniso_label
_atom_site_aniso_U_11
_atom_site_aniso_U_22
_atom_site_aniso_U_33
_atom_site_aniso_U_12
_atom_site_aniso_U_13
_atom_site_aniso_U_23
O1 .077(2) .077(2) .072(2) -.004(2) -.0067(19) -.0098(18)
O2 .080(2) .086(2) .095(3) .0075(19) -.004(2) -.034(2)
O3 .091(3) .076(2) .138(4) .015(2) -.009(3) -.016(3)
O4 .0479(15) .0786(19) .0491(18) -.0058(16) -.0069(14) -.0041(15)
O5 .0505(18) .079(2) .093(2) -.0057(17) -.0007(19) -.010(2)
O6 .0576(18) .0637(17) .0504(18) -.0051(15) .0038(15) -.0011(15)
O7 .0591(18) .0708(19) .0588(18) -.0177(16) -.0035(16) -.0020(17)
O8 .0454(16) .083(2) .0636(19) -.0072(15) -.0091(16) -.0104(17)
O9 .0618(19) .095(2) .0602(19) .0144(19) -.0111(17) -.0059(18)
O10 .066(2) .138(4) .120(3) .010(2) -.003(2) .003(3)
O11 .057(2) .102(3) .110(3) .009(2) -.023(2) -.029(2)
C1 .040(2) .073(3) .082(4) -.007(2) .012(3) -.020(3)
C2 .041(2) .070(3) .069(3) -.004(2) -.002(2) -.012(3)
C3 .058(3) .092(4) .085(4) .006(3) .005(3) -.010(3)
C4 .079(4) .113(5) .091(5) .034(4) .006(4) .000(4)
C5 .074(4) .154(6) .072(4) .029(4) -.003(3) .011(4)
C6 .062(3) .110(4) .071(3) -.006(3) .004(3) -.019(3)
C7 .040(2) .078(3) .072(3) -.008(2) .008(2) -.010(3)
C8 .057(3) .071(3) .087(4) -.021(2) .010(3) -.018(3)
C9 .049(2) .077(3) .077(3) -.019(2) .010(2) -.017(3)
C10 .049(2) .079(3) .052(2) -.011(2) .003(2) -.009(2)
C11 .042(2) .068(3) .057(3) -.003(2) .001(2) -.007(2)
C12 .049(2) .072(3) .058(3) -.004(2) -.006(2) -.001(2)
C13 .055(3) .068(3) .053(3) -.002(2) -.004(2) .005(2)
C14 .069(3) .065(3) .053(3) -.011(2) -.005(2) .010(2)
C15 .058(3) .058(3) .060(3) -.003(2) -.007(2) .003(2)
C16 .083(3) .055(3) .079(4) .007(3) .005(3) .007(3)
C17 .080(3) .061(3) .096(4) .005(3) .010(3) -.011(3)
C18 .078(3) .061(3) .077(3) -.005(3) .014(3) -.021(3)
C19 .053(3) .065(3) .059(3) -.011(2) -.002(2) -.009(2)
C20 .053(2) .062(3) .060(3) -.012(2) .006(2) -.006(3)
C21 .064(3) .084(3) .061(3) -.015(3) .004(3) .008(3)
C22 .068(3) .084(3) .056(3) -.007(3) -.008(3) .005(2)
C23 .062(3) .081(3) .050(3) -.008(3) -.007(2) -.010(3)
C24 .062(3) .115(4) .062(3) -.022(3) -.015(3) -.006(3)
C25 .053(3) .107(4) .086(4) -.018(3) -.008(3) -.008(3)
C26 .043(2) .094(3) .064(3) -.006(3) -.005(2) -.006(3)
C27 .049(3) .108(4) .068(3) -.002(3) -.008(3) -.009(3)
C28 .058(3) .115(4) .060(3) .003(3) -.024(2) .006(3)
C29 .067(3) .110(4) .080(4) .015(3) -.021(3) .001(3)
C30 .057(3) .098(4) .070(3) .021(3) -.010(3) -.001(3)
C31 .075(3) .098(4) .076(4) .008(3) -.013(3) .000(3)
C32 .112(5) .099(4) .130(5) .003(4) -.025(5) .011(4)
C33 .167(7) .127(5) .168(7) .075(6) .008(6) .045(5)
C34 .044(2) .107(4) .084(3) -.007(3) -.005(3) -.001(3)
C35 .079(3) .126(4) .060(3) -.030(4) -.011(3) .013(3)
C36 .096(3) .081(3) .059(3) -.032(3) .007(3) .006(3)
C37 .156(6) .155(6) .066(4) -.064(5) .017(4) .018(4)
C38 .102(4) .106(4) .110(5) .036(4) -.023(4) .005(4)
C39 .103(4) .112(4) .088(4) -.002(4) .008(4) -.045(3)
C40 .097(4) .134(5) .084(4) -.038(4) -.018(4) -.035(4)
C41 .072(3) .095(3) .067(3) -.006(3) .000(3) .006(3)
C42 .106(5) .138(5) .091(4) -.005(4) .026(4) .020(4)
C43 .089(4) .125(5) .119(5) .037(4) .013(4) .003(4)

loop_
_atom_type_symbol
_atom_type_description
_atom_type_scat_dispersion_real
_atom_type_scat_dispersion_imag
_atom_type_scat_source
C C .0033 .0016 'International Tables Vol C Tables 4.2.6.8 and 6.1.1.4'
H H .0000 .0000 'International Tables Vol C Tables 4.2.6.8 and 6.1.1.4'
O O .0106 .0060 'International Tables Vol C Tables 4.2.6.8 and 6.1.1.4'

loop_
_geom_angle_atom_site_label_1
_geom_angle_atom_site_label_2
_geom_angle_atom_site_label_3
_geom_angle
C1 O1 H1O 109.5
C3 O3 H3O 109.5
C11 O4 H4O 109.5
C19 O6 C15 116.6(3)
C19 O7 C23 120.4(3)
C23 O8 C26 111.5(3)
C27 O9 C30 108.3(4)
C31 O10 H10O 109.5
H11O O11 H12O 101(5)
O2 C1 O1 121.3(5)
O2 C1 C2 123.3(5)
O1 C1 C2 115.4(4)
C7 C2 C3 119.5(5)
C7 C2 C1 124.6(5)
C3 C2 C1 115.8(4)
O3 C3 C4 115.7(6)
O3 C3 C2 122.7(5)
C4 C3 C2 121.6(5)
C5 C4 C3 117.5(6)
C5 C4 C33 121.6(6)
C3 C4 C33 120.9(7)
C4 C5 C6 122.1(6)
C4 C5 H5 119.0
C6 C5 H5 119.0
C5 C6 C7 121.7(5)
C5 C6 H6 119.2
C7 C6 H6 119.2
C6 C7 C2 117.3(5)
C6 C7 C8 117.8(5)
C2 C7 C8 124.7(4)
C7 C8 C9 115.4(4)
C7 C8 H8A 108.4
C9 C8 H8A 108.4
C7 C8 H8B 108.4
C9 C8 H8B 108.4
H8A C8 H8B 107.5
C10 C9 C8 113.2(4)
C10 C9 H9A 108.9
C8 C9 H9A 108.9
C10 C9 H9B 108.9
C8 C9 H9B 108.9
H9A C9 H9B 107.8
C11 C10 C9 111.5(4)
C11 C10 C34 112.6(3)
C9 C10 C34 110.5(4)
C11 C10 H10 107.3
C9 C10 H10 107.3
C34 C10 H10 107.3
O4 C11 C10 108.8(3)
O4 C11 C12 107.7(3)
C10 C11 C12 117.9(4)
O4 C11 H11 107.4
C10 C11 H11 107.4
C12 C11 H11 107.4
C11 C12 C13 109.6(4)
C11 C12 C35 112.0(4)
C13 C12 C35 105.7(4)
C11 C12 H12 109.8
C13 C12 H12 109.8
C35 C12 H12 109.8
O5 C13 C14 122.5(4)
O5 C13 C12 119.7(4)
C14 C13 C12 117.8(4)
C13 C14 C15 108.5(4)
C13 C14 C36 113.2(4)
C15 C14 C36 113.7(4)
C13 C14 H14 107.0
C15 C14 H14 107.0
C36 C14 H14 107.0
O6 C15 C16 112.3(4)
O6 C15 C14 105.6(3)
C16 C15 C14 114.3(4)
O6 C15 H15 108.1
C16 C15 H15 108.1
C14 C15 H15 108.1
C17 C16 C15 109.3(4)
C17 C16 C38 110.2(4)
C15 C16 C38 111.5(4)
C17 C16 H16 108.6
C15 C16 H16 108.6
C38 C16 H16 108.6
C16 C17 C18 114.2(4)
C16 C17 H17A 108.7
C18 C17 H17A 108.7
C16 C17 H17B 108.7
C18 C17 H17B 108.7
H17A C17 H17B 107.6
C17 C18 C39 110.9(4)
C17 C18 C19 110.4(4)
C39 C18 C19 112.5(4)
C17 C18 H18 107.6
C39 C18 H18 107.6
C19 C18 H18 107.6
O7 C19 O6 104.9(3)
O7 C19 C20 113.0(4)
O6 C19 C20 111.7(4)
O7 C19 C18 104.8(3)
O6 C19 C18 108.9(4)
C20 C19 C18 113.0(4)
C21 C20 C19 124.1(4)
C21 C20 H20 117.9
C19 C20 H20 117.9
C20 C21 C22 120.3(4)
C20 C21 H21 119.9
C22 C21 H21 119.9
C21 C22 C23 110.7(4)
C21 C22 H22A 109.5
C23 C22 H22A 109.5
C21 C22 H22B 109.5
C23 C22 H22B 109.5
H22A C22 H22B 108.1
O8 C23 O7 110.8(4)
O8 C23 C22 107.5(4)
O7 C23 C22 110.5(4)
O8 C23 C24 105.4(4)
O7 C23 C24 107.1(4)
C22 C23 C24 115.5(4)
C25 C24 C23 102.0(4)
C25 C24 C40 114.2(4)
C23 C24 C40 116.2(5)
C25 C24 H24 108.0
C23 C24 H24 108.0
C40 C24 H24 108.0
C24 C25 C26 106.0(4)
C24 C25 H25A 110.5
C26 C25 H25A 110.5
C24 C25 H25B 110.5
C26 C25 H25B 110.5
H25A C25 H25B 108.7
O8 C26 C41 107.7(4)
O8 C26 C25 104.0(4)
C41 C26 C25 113.1(4)
O8 C26 C27 106.6(4)
C41 C26 C27 112.7(4)
C25 C26 C27 112.1(4)
O9 C27 C28 103.4(4)
O9 C27 C26 109.9(4)
C28 C27 C26 118.8(4)
O9 C27 H27 108.1
C28 C27 H27 108.1
C26 C27 H27 108.1
C27 C28 C29 104.0(4)
C27 C28 H28A 111.0
C29 C28 H28A 111.0
C27 C28 H28B 111.0
C29 C28 H28B 111.0
H28A C28 H28B 109.0
C28 C29 C30 105.1(4)
C28 C29 H29A 110.7
C30 C29 H29A 110.7
C28 C29 H29B 110.7
C30 C29 H29B 110.7
H29A C29 H29B 108.8
O9 C30 C31 106.6(4)
O9 C30 C43 107.8(4)
C31 C30 C43 111.6(5)
O9 C30 C29 104.8(4)
C31 C30 C29 112.8(4)
C43 C30 C29 112.7(4)
O10 C31 C32 107.1(5)
O10 C31 C30 110.5(4)
C32 C31 C30 113.8(5)
O10 C31 H31 108.4
C32 C31 H31 108.4
C30 C31 H31 108.4
C31 C32 H32A 109.5
C31 C32 H32B 109.5
H32A C32 H32B 109.5
C31 C32 H32C 109.5
H32A C32 H32C 109.5
H32B C32 H32C 109.5
C4 C33 H33A 109.5
C4 C33 H33B 109.5
H33A C33 H33B 109.5
C4 C33 H33C 109.5
H33A C33 H33C 109.5
H33B C33 H33C 109.5
C10 C34 H34A 109.5
C10 C34 H34B 109.5
H34A C34 H34B 109.5
C10 C34 H34C 109.5
H34A C34 H34C 109.5
H34B C34 H34C 109.5
C12 C35 H35A 109.5
C12 C35 H35B 109.5
H35A C35 H35B 109.5
C12 C35 H35C 109.5
H35A C35 H35C 109.5
H35B C35 H35C 109.5
C37 C36 C14 112.3(4)
C37 C36 H36A 109.1
C14 C36 H36A 109.1
C37 C36 H36B 109.1
C14 C36 H36B 109.1
H36A C36 H36B 107.9
C36 C37 H37A 109.5
C36 C37 H37B 109.5
H37A C37 H37B 109.5
C36 C37 H37C 109.5
H37A C37 H37C 109.5
H37B C37 H37C 109.5
C16 C38 H38A 109.5
C16 C38 H38B 109.5
H38A C38 H38B 109.5
C16 C38 H38C 109.5
H38A C38 H38C 109.5
H38B C38 H38C 109.5
C18 C39 H39A 109.5
C18 C39 H39B 109.5
H39A C39 H39B 109.5
C18 C39 H39C 109.5
H39A C39 H39C 109.5
H39B C39 H39C 109.5
C24 C40 H40A 109.5
C24 C40 H40B 109.5
H40A C40 H40B 109.5
C24 C40 H40C 109.5
H40A C40 H40C 109.5
H40B C40 H40C 109.5
C26 C41 C42 114.3(4)
C26 C41 H41A 108.7
C42 C41 H41A 108.7
C26 C41 H41B 108.7
C42 C41 H41B 108.7
H41A C41 H41B 107.6
C41 C42 H42A 109.5
C41 C42 H42B 109.5
H42A C42 H42B 109.5
C41 C42 H42C 109.5
H42A C42 H42C 109.5
H42B C42 H42C 109.5
C30 C43 H43A 109.5
C30 C43 H43B 109.5
H43A C43 H43B 109.5
C30 C43 H43C 109.5
H43A C43 H43C 109.5
H43B C43 H43C 109.5

loop_
_geom_bond_atom_site_label_1
_geom_bond_atom_site_label_2
_geom_bond_site_symmetry_2
_geom_bond_distance
_geom_bond_publ_flag
O1 C1 . 1.318(5) ?
O1 H1O . .8200 ?
O2 C1 . 1.223(5) ?
O3 C3 . 1.355(6) ?
O3 H3O . .8200 ?
O4 C11 . 1.431(5) ?
O4 H4O . .8200 ?
O5 C13 . 1.204(5) ?
O6 C19 . 1.430(5) ?
O6 C15 . 1.432(5) ?
O7 C19 . 1.413(5) ?
O7 C23 . 1.424(6) ?
O8 C23 . 1.420(5) ?
O8 C26 . 1.462(5) ?
O9 C27 . 1.432(5) ?
O9 C30 . 1.454(6) ?
O10 C31 . 1.419(6) ?
O10 H10O . .8200 ?
O11 H11O . .87(6) ?
O11 H12O . .96(6) ?
C1 C2 . 1.473(7) ?
C2 C7 . 1.394(6) ?
C2 C3 . 1.413(7) ?
C3 C4 . 1.384(8) ?
C4 C5 . 1.357(8) ?
C4 C33 . 1.526(8) ?
C5 C6 . 1.376(7) ?
C5 H5 . .9300 ?
C6 C7 . 1.390(7) ?
C6 H6 . .9300 ?
C7 C8 . 1.498(6) ?
C8 C9 . 1.534(6) ?
C8 H8A . .9700 ?
C8 H8B . .9700 ?
C9 C10 . 1.521(6) ?
C9 H9A . .9700 ?
C9 H9B . .9700 ?
C10 C11 . 1.519(6) ?
C10 C34 . 1.543(6) ?
C10 H10 . .9800 ?
C11 C12 . 1.528(6) ?
C11 H11 . .9800 ?
C12 C13 . 1.532(6) ?
C12 C35 . 1.548(6) ?
C12 H12 . .9800 ?
C13 C14 . 1.496(6) ?
C14 C15 . 1.533(6) ?
C14 C36 . 1.535(6) ?
C14 H14 . .9800 ?
C15 C16 . 1.533(6) ?
C15 H15 . .9800 ?
C16 C17 . 1.509(7) ?
C16 C38 . 1.542(7) ?
C16 H16 . .9800 ?
C17 C18 . 1.515(7) ?
C17 H17A . .9700 ?
C17 H17B . .9700 ?
C18 C39 . 1.520(7) ?
C18 C19 . 1.545(6) ?
C18 H18 . .9800 ?
C19 C20 . 1.486(6) ?
C20 C21 . 1.302(6) ?
C20 H20 . .9300 ?
C21 C22 . 1.483(6) ?
C21 H21 . .9300 ?
C22 C23 . 1.515(6) ?
C22 H22A . .9700 ?
C22 H22B . .9700 ?
C23 C24 . 1.517(6) ?
C24 C25 . 1.516(7) ?
C24 C40 . 1.519(7) ?
C24 H24 . .9800 ?
C25 C26 . 1.524(6) ?
C25 H25A . .9700 ?
C25 H25B . .9700 ?
C26 C41 . 1.516(7) ?
C26 C27 . 1.537(7) ?
C27 C28 . 1.501(7) ?
C27 H27 . .9800 ?
C28 C29 . 1.509(7) ?
C28 H28A . .9700 ?
C28 H28B . .9700 ?
C29 C30 . 1.538(7) ?
C29 H29A . .9700 ?
C29 H29B . .9700 ?
C30 C31 . 1.517(7) ?
C30 C43 . 1.519(7) ?
C31 C32 . 1.511(7) ?
C31 H31 . .9800 ?
C32 H32A . .9600 ?
C32 H32B . .9600 ?
C32 H32C . .9600 ?
C33 H33A . .9600 ?
C33 H33B . .9600 ?
C33 H33C . .9600 ?
C34 H34A . .9600 ?
C34 H34B . .9600 ?
C34 H34C . .9600 ?
C35 H35A . .9600 ?
C35 H35B . .9600 ?
C35 H35C . .9600 ?
C36 C37 . 1.506(7) ?
C36 H36A . .9700 ?
C36 H36B . .9700 ?
C37 H37A . .9600 ?
C37 H37B . .9600 ?
C37 H37C . .9600 ?
C38 H38A . .9600 ?
C38 H38B . .9600 ?
C38 H38C . .9600 ?
C39 H39A . .9600 ?
C39 H39B . .9600 ?
C39 H39C . .9600 ?
C40 H40A . .9600 ?
C40 H40B . .9600 ?
C40 H40C . .9600 ?
C41 C42 . 1.527(7) ?
C41 H41A . .9700 ?
C41 H41B . .9700 ?
C42 H42A . .9600 ?
C42 H42B . .9600 ?
C42 H42C . .9600 ?
C43 H43A . .9600 ?
C43 H43B . .9600 ?
C43 H43C . .9600 ?

loop_
_geom_hbond_atom_site_label_D
_geom_hbond_atom_site_label_H
_geom_hbond_atom_site_label_A
_geom_hbond_site_symmetry_A
_geom_hbond_distance_DH
_geom_hbond_distance_HA
_geom_hbond_distance_DA
_geom_hbond_angle_DHA
_geom_hbond_publ_flag
O1 H1O O4 2_554 .82 1.78 2.584(4) 165 yes
O3 H3O O2 . .82 1.80 2.529(6) 147 yes
O4 H4O O11 . .82 1.84 2.659(4) 175 yes
O10 H10O O11 . .82 2.13 2.942(6) 170 yes
O11 H11O O9 . .87(6) 2.60(6) 3.009(4) 110(5) yes
O11 H12O O8 . .96(6) 1.80(7) 2.742(5) 167(6) yes
C8 H8A O1 . .97 2.23 2.757(5) 113 yes
C11 H11 O5 . .98 2.48 2.822(5) 100 yes

loop_
_geom_torsion_atom_site_label_1
_geom_torsion_atom_site_label_2
_geom_torsion_atom_site_label_3
_geom_torsion_atom_site_label_4
_geom_torsion
O2 C1 C2 C7 162.1(4)
O1 C1 C2 C7 -20.4(6)
O2 C1 C2 C3 -17.6(6)
O1 C1 C2 C3 159.8(4)
C7 C2 C3 O3 -177.6(4)
C1 C2 C3 O3 2.2(6)
C7 C2 C3 C4 4.4(7)
C1 C2 C3 C4 -175.9(5)
O3 C3 C4 C5 176.1(5)
C2 C3 C4 C5 -5.7(8)
O3 C3 C4 C33 -4.6(8)
C2 C3 C4 C33 173.6(5)
C3 C4 C5 C6 2.7(9)
C33 C4 C5 C6 -176.6(6)
C4 C5 C6 C7 1.7(8)
C5 C6 C7 C2 -3.0(7)
C5 C6 C7 C8 -179.1(5)
C3 C2 C7 C6 .0(6)
C1 C2 C7 C6 -179.7(4)
C3 C2 C7 C8 175.9(4)
C1 C2 C7 C8 -3.9(6)
C6 C7 C8 C9 -88.6(5)
C2 C7 C8 C9 95.6(5)
C7 C8 C9 C10 -175.6(4)
C8 C9 C10 C11 -52.0(5)
C8 C9 C10 C34 -178.0(4)
C9 C10 C11 O4 -62.6(4)
C34 C10 C11 O4 62.2(5)
C9 C10 C11 C12 174.5(4)
C34 C10 C11 C12 -60.6(5)
O4 C11 C12 C13 63.2(4)
C10 C11 C12 C13 -173.4(4)
O4 C11 C12 C35 -179.8(4)
C10 C11 C12 C35 -56.3(5)
C11 C12 C13 O5 43.7(6)
C35 C12 C13 O5 -77.2(6)
C11 C12 C13 C14 -138.3(4)
C35 C12 C13 C14 100.8(5)
O5 C13 C14 C15 -100.9(5)
C12 C13 C14 C15 81.2(5)
O5 C13 C14 C36 26.4(6)
C12 C13 C14 C36 -151.5(4)
C19 O6 C15 C16 57.1(5)
C19 O6 C15 C14 -177.7(3)
C13 C14 C15 O6 80.5(4)
C36 C14 C15 O6 -46.5(5)
C13 C14 C15 C16 -155.5(4)
C36 C14 C15 C16 77.5(5)
O6 C15 C16 C17 -49.6(5)
C14 C15 C16 C17 -169.9(4)
O6 C15 C16 C38 -171.7(4)
C14 C15 C16 C38 68.0(5)
C15 C16 C17 C18 49.9(6)
C38 C16 C17 C18 172.7(4)
C16 C17 C18 C39 -178.0(4)
C16 C17 C18 C19 -52.7(5)
C23 O7 C19 O6 -103.5(4)
C23 O7 C19 C20 18.4(5)
C23 O7 C19 C18 141.9(4)
C15 O6 C19 O7 -169.4(3)
C15 O6 C19 C20 67.9(5)
C15 O6 C19 C18 -57.6(4)
C17 C18 C19 O7 164.9(4)
C39 C18 C19 O7 -70.6(5)
C17 C18 C19 O6 53.1(5)
C39 C18 C19 O6 177.6(4)
C17 C18 C19 C20 -71.7(5)
C39 C18 C19 C20 52.8(6)
O7 C19 C20 C21 10.0(6)
O6 C19 C20 C21 127.9(5)
C18 C19 C20 C21 -108.8(5)
C19 C20 C21 C22 -4.4(7)
C20 C21 C22 C23 -25.9(6)
C26 O8 C23 O7 92.4(4)
C26 O8 C23 C22 -146.8(4)
C26 O8 C23 C24 -23.1(5)
C19 O7 C23 O8 70.8(5)
C19 O7 C23 C22 -48.3(5)
C19 O7 C23 C24 -174.8(4)
C21 C22 C23 O8 -71.2(5)
C21 C22 C23 O7 49.8(5)
C21 C22 C23 C24 171.6(4)
O8 C23 C24 C25 32.6(5)
O7 C23 C24 C25 -85.4(5)
C22 C23 C24 C25 151.1(5)
O8 C23 C24 C40 157.6(4)
O7 C23 C24 C40 39.6(6)
C22 C23 C24 C40 -84.0(6)
C23 C24 C25 C26 -30.6(6)
C40 C24 C25 C26 -156.8(4)
C23 O8 C26 C41 -116.7(4)
C23 O8 C26 C25 3.4(5)
C23 O8 C26 C27 122.1(4)
C24 C25 C26 O8 17.6(5)
C24 C25 C26 C41 134.1(5)
C24 C25 C26 C27 -97.2(5)
C30 O9 C27 C28 -37.7(5)
C30 O9 C27 C26 -165.6(4)
O8 C26 C27 O9 65.3(5)
C41 C26 C27 O9 -52.6(5)
C25 C26 C27 O9 178.5(4)
O8 C26 C27 C28 -53.4(5)
C41 C26 C27 C28 -171.4(4)
C25 C26 C27 C28 59.8(6)
O9 C27 C28 C29 36.2(5)
C26 C27 C28 C29 158.2(4)
C27 C28 C29 C30 -21.8(5)
C27 O9 C30 C31 143.4(4)
C27 O9 C30 C43 -96.7(5)
C27 O9 C30 C29 23.5(5)
C28 C29 C30 O9 .0(5)
C28 C29 C30 C31 -115.7(5)
C28 C29 C30 C43 116.9(5)
O9 C30 C31 O10 -61.8(5)
C43 C30 C31 O10 -179.3(4)
C29 C30 C31 O10 52.7(6)
O9 C30 C31 C32 177.6(5)
C43 C30 C31 C32 60.1(6)
C29 C30 C31 C32 -67.9(6)
C13 C14 C36 C37 67.3(6)
C15 C14 C36 C37 -168.2(5)
O8 C26 C41 C42 -179.9(5)
C25 C26 C41 C42 65.8(6)
C27 C26 C41 C42 -62.6(6)

loop_
_cod_related_entry_id
_cod_related_entry_database
_cod_related_entry_code
1 ChemSpider 21182222
